data_2234154
loop_
_publ_author_name
'Fun, Hoong-Kun'
'Chia, Tze Shyang'
'Nayak, Prakash S.'
'Narayana, B.'
'Sarojini, B. K.'

_publ_section_title
;
 (2<i>E</i>)-3-(3-Nitrophenyl)-1-[4-(piperidin-1-yl)phenyl]prop-2-en-1-one
;
_journal_coeditor_code DS2176
_journal_issue 4
_journal_name_full 'Acta Crystallographica Section E'
_journal_page_first o974
_journal_paper_doi 10.1107/S1600536812008847
_journal_volume 68
_journal_year 2012
_chemical_formula_iupac 'C20 H20 N2 O3'
_chemical_formula_moiety 'C20 H20 N2 O3'
_chemical_formula_sum 'C20 H20 N2 O3'
_chemical_formula_weight 336.38
_chemical_name_systematic
;
(2<i>E</i>)-3-(3-Nitrophenyl)-1-[4-(piperidin-1-yl)phenyl]prop-2-en-1-one
;
_space_group_IT_number 61
_symmetry_cell_setting orthorhombic
_symmetry_space_group_name_Hall '-P 2ac 2ab'
_symmetry_space_group_name_H-M 'P b c a'
_atom_sites_solution_hydrogens geom
_atom_sites_solution_primary direct
_atom_sites_solution_secondary difmap
_audit_creation_method SHELXL-97
_cell_angle_alpha 90.00
_cell_angle_beta 90.00
_cell_angle_gamma 90.00
_cell_formula_units_Z 8
_cell_length_a 7.4268(12)
_cell_length_b 11.3884(18)
_cell_length_c 39.447(6)
_cell_measurement_reflns_used 2665
_cell_measurement_temperature 100.0(10)
_cell_measurement_theta_max 29.56
_cell_measurement_theta_min 3.10
_cell_volume 3336.4(9)
_computing_cell_refinement 'SAINT (Bruker, 2009)'
_computing_data_collection 'APEX2 (Bruker, 2009)'
_computing_data_reduction 'SAINT (Bruker, 2009)'
_computing_molecular_graphics 'SHELXTL (Sheldrick, 2008)'
_computing_publication_material
;
SHELXTL (Sheldrick, 2008) and PLATON (Spek, 2009)
;
_computing_structure_refinement 'SHELXTL (Sheldrick, 2008)'
_computing_structure_solution 'SHELXTL (Sheldrick, 2008)'
_diffrn_ambient_temperature 100
_diffrn_measured_fraction_theta_full 0.998
_diffrn_measured_fraction_theta_max 0.998
_diffrn_measurement_device_type 'Bruker APEX DUO CCD area-detector'
_diffrn_measurement_method '\f and \w scans'
_diffrn_radiation_monochromator graphite
_diffrn_radiation_source 'fine-focus sealed tube'
_diffrn_radiation_type MoK\a
_diffrn_radiation_wavelength 0.71073
_diffrn_reflns_av_R_equivalents 0.0617
_diffrn_reflns_av_sigmaI/netI 0.0532
_diffrn_reflns_limit_h_max 9
_diffrn_reflns_limit_h_min -10
_diffrn_reflns_limit_k_max 16
_diffrn_reflns_limit_k_min -16
_diffrn_reflns_limit_l_max 47
_diffrn_reflns_limit_l_min -55
_diffrn_reflns_number 20847
_diffrn_reflns_theta_full 30.03
_diffrn_reflns_theta_max 30.03
_diffrn_reflns_theta_min 2.93
_diffrn_standards_number 0
_exptl_absorpt_coefficient_mu 0.091
_exptl_absorpt_correction_T_max 0.9904
_exptl_absorpt_correction_T_min 0.9734
_exptl_absorpt_correction_type multi-scan
_exptl_absorpt_process_details '(<i>SADABS</i>; Bruker, 2009)'
_exptl_crystal_colour orange
_exptl_crystal_density_diffrn 1.339
_exptl_crystal_density_method 'not measured'
_exptl_crystal_description block
_exptl_crystal_F_000 1424
_exptl_crystal_size_max 0.30
_exptl_crystal_size_mid 0.22
_exptl_crystal_size_min 0.11
_refine_diff_density_max 0.287
_refine_diff_density_min -0.225
_refine_ls_extinction_method none
_refine_ls_goodness_of_fit_ref 1.042
_refine_ls_hydrogen_treatment constr
_refine_ls_matrix_type full
_refine_ls_number_parameters 226
_refine_ls_number_reflns 4870
_refine_ls_number_restraints 0
_refine_ls_restrained_S_all 1.042
_refine_ls_R_factor_all 0.1009
_refine_ls_R_factor_gt 0.0562
_refine_ls_shift/su_max 0.000
_refine_ls_shift/su_mean 0.000
_refine_ls_structure_factor_coef Fsqd
_refine_ls_weighting_details 'calc w=1/[\s^2^(Fo^2^)+(0.0603P)^2^+1.4691P] where P=(Fo^2^+2Fc^2^)/3'
_refine_ls_weighting_scheme calc
_refine_ls_wR_factor_gt 0.1299
_refine_ls_wR_factor_ref 0.1541
_reflns_number_gt 3174
_reflns_number_total 4870
_reflns_threshold_expression I>2\s(I)
_cod_data_source_file ds2176.cif
_cod_data_source_block I
_cod_database_code 2234154
_cod_database_fobs_code 2234154

loop_
_symmetry_equiv_pos_as_xyz
'x, y, z'
'-x+1/2, -y, z+1/2'
'-x, y+1/2, -z+1/2'
'x+1/2, -y+1/2, -z'
'-x, -y, -z'
'x-1/2, y, -z-1/2'
'x, -y-1/2, z-1/2'
'-x-1/2, y-1/2, z'

loop_
_atom_site_type_symbol
_atom_site_label
_atom_site_fract_x
_atom_site_fract_y
_atom_site_fract_z
_atom_site_U_iso_or_equiv
_atom_site_adp_type
_atom_site_calc_flag
_atom_site_refinement_flags
_atom_site_occupancy
_atom_site_symmetry_multiplicity
O O1 0.6504(2) 0.26696(11) -0.01933(3) 0.0378(4) Uani d . 1 1
O O2 0.9010(2) 0.54808(13) 0.17630(4) 0.0448(4) Uani d . 1 1
O O3 0.8344(2) 0.37615(12) 0.15668(3) 0.0388(4) Uani d . 1 1
N N1 0.5842(2) 0.49503(12) -0.16639(4) 0.0282(4) Uani d . 1 1
N N2 0.8685(2) 0.48100(13) 0.15277(4) 0.0297(4) Uani d . 1 1
C C1 0.6185(3) 0.40300(17) -0.19185(5) 0.0370(5) Uani d . 1 1
H H1A 0.5738 0.3285 -0.1834 0.044 Uiso calc R 1 1
H H1B 0.7473 0.3954 -0.1953 0.044 Uiso calc R 1 1
C C2 0.5292(3) 0.43002(18) -0.22548(5) 0.0403(5) Uani d . 1 1
H H2A 0.5638 0.3710 -0.2420 0.048 Uiso calc R 1 1
H H2B 0.3995 0.4266 -0.2228 0.048 Uiso calc R 1 1
C C3 0.5819(3) 0.55016(19) -0.23851(5) 0.0372(5) Uani d . 1 1
H H3A 0.5138 0.5681 -0.2588 0.045 Uiso calc R 1 1
H H3B 0.7089 0.5507 -0.2443 0.045 Uiso calc R 1 1
C C4 0.5445(3) 0.64214(17) -0.21165(5) 0.0352(5) Uani d . 1 1
H H4A 0.4157 0.6478 -0.2080 0.042 Uiso calc R 1 1
H H4B 0.5870 0.7179 -0.2195 0.042 Uiso calc R 1 1
C C5 0.6370(3) 0.61159(16) -0.17848(5) 0.0333(5) Uani d . 1 1
H H5A 0.7664 0.6138 -0.1817 0.040 Uiso calc R 1 1
H H5B 0.6059 0.6698 -0.1615 0.040 Uiso calc R 1 1
C C6 0.6084(2) 0.46749(14) -0.13234(4) 0.0234(4) Uani d . 1 1
C C7 0.5554(3) 0.35640(14) -0.11964(5) 0.0260(4) Uani d . 1 1
H H7A 0.5074 0.3008 -0.1344 0.031 Uiso calc R 1 1
C C8 0.5738(3) 0.32971(14) -0.08587(4) 0.0242(4) Uani d . 1 1
H H8A 0.5381 0.2560 -0.0783 0.029 Uiso calc R 1 1
C C9 0.6450(2) 0.41027(13) -0.06242(4) 0.0215(4) Uani d . 1 1
C C10 0.6947(2) 0.52043(13) -0.07476(4) 0.0211(3) Uani d . 1 1
H H10A 0.7399 0.5763 -0.0598 0.025 Uiso calc R 1 1
C C11 0.6784(2) 0.54852(14) -0.10881(4) 0.0229(4) Uani d . 1 1
H H11A 0.7144 0.6223 -0.1163 0.027 Uiso calc R 1 1
C C12 0.6717(3) 0.37118(14) -0.02707(4) 0.0249(4) Uani d . 1 1
C C13 0.7283(3) 0.45833(14) -0.00107(4) 0.0241(4) Uani d . 1 1
H H13A 0.7355 0.5375 -0.0067 0.029 Uiso calc R 1 1
C C14 0.7688(3) 0.42367(14) 0.03032(4) 0.0243(4) Uani d . 1 1
H H14A 0.7605 0.3437 0.0348 0.029 Uiso calc R 1 1
C C15 0.8250(2) 0.49959(13) 0.05843(4) 0.0213(3) Uani d . 1 1
C C16 0.8867(2) 0.61466(14) 0.05323(5) 0.0236(4) Uani d . 1 1
H H16A 0.8917 0.6449 0.0313 0.028 Uiso calc R 1 1
C C17 0.9403(3) 0.68375(14) 0.08030(5) 0.0272(4) Uani d . 1 1
H H17A 0.9826 0.7594 0.0763 0.033 Uiso calc R 1 1
C C18 0.9318(3) 0.64173(14) 0.11314(5) 0.0266(4) Uani d . 1 1
H H18A 0.9652 0.6887 0.1314 0.032 Uiso calc R 1 1
C C19 0.8721(2) 0.52768(15) 0.11814(4) 0.0236(4) Uani d . 1 1
C C20 0.8195(2) 0.45610(14) 0.09165(4) 0.0221(4) Uani d . 1 1
H H20A 0.7809 0.3798 0.0958 0.027 Uiso calc R 1 1

loop_
_atom_site_aniso_label
_atom_site_aniso_U_11
_atom_site_aniso_U_22
_atom_site_aniso_U_33
_atom_site_aniso_U_12
_atom_site_aniso_U_13
_atom_site_aniso_U_23
O1 0.0575(11) 0.0194(6) 0.0366(7) -0.0105(6) -0.0024(7) -0.0006(5)
O2 0.0530(11) 0.0507(9) 0.0308(7) -0.0046(8) -0.0067(7) -0.0089(6)
O3 0.0516(10) 0.0305(7) 0.0342(7) 0.0097(7) 0.0058(7) 0.0024(6)
N1 0.0357(10) 0.0217(7) 0.0273(7) 0.0073(7) -0.0075(7) -0.0091(6)
N2 0.0293(9) 0.0296(8) 0.0301(8) 0.0053(7) -0.0011(7) -0.0036(6)
C1 0.0449(14) 0.0328(10) 0.0334(10) 0.0072(9) -0.0069(9) -0.0158(8)
C2 0.0478(15) 0.0418(11) 0.0312(10) 0.0023(10) -0.0072(9) -0.0146(8)
C3 0.0303(12) 0.0533(13) 0.0280(9) -0.0016(10) -0.0009(8) -0.0081(9)
C4 0.0414(13) 0.0365(10) 0.0279(9) 0.0028(9) -0.0026(9) 0.0000(8)
C5 0.0452(14) 0.0261(9) 0.0287(9) 0.0047(9) -0.0062(9) -0.0064(7)
C6 0.0218(9) 0.0198(7) 0.0287(8) 0.0071(7) -0.0053(7) -0.0067(6)
C7 0.0234(10) 0.0200(8) 0.0346(9) 0.0018(7) -0.0059(7) -0.0100(7)
C8 0.0208(10) 0.0158(7) 0.0361(9) -0.0002(6) -0.0011(7) -0.0049(6)
C9 0.0181(9) 0.0161(7) 0.0303(8) 0.0012(6) 0.0001(7) -0.0048(6)
C10 0.0195(9) 0.0148(7) 0.0290(8) 0.0010(6) -0.0017(7) -0.0060(6)
C11 0.0232(10) 0.0159(7) 0.0295(8) 0.0028(7) -0.0013(7) -0.0048(6)
C12 0.0247(10) 0.0200(7) 0.0300(9) -0.0017(7) 0.0005(7) -0.0037(6)
C13 0.0262(10) 0.0167(7) 0.0295(9) 0.0003(7) 0.0000(7) -0.0030(6)
C14 0.0260(10) 0.0159(7) 0.0309(9) -0.0017(7) 0.0006(7) -0.0014(6)
C15 0.0180(9) 0.0150(7) 0.0307(8) 0.0012(6) -0.0007(7) -0.0024(6)
C16 0.0202(9) 0.0169(7) 0.0337(9) 0.0009(7) 0.0007(7) -0.0002(6)
C17 0.0224(10) 0.0157(7) 0.0435(10) -0.0008(7) -0.0006(8) -0.0043(7)
C18 0.0210(10) 0.0215(8) 0.0373(10) 0.0008(7) -0.0036(7) -0.0095(7)
C19 0.0189(9) 0.0234(8) 0.0285(8) 0.0052(7) -0.0011(7) -0.0028(6)
C20 0.0209(9) 0.0163(7) 0.0291(8) 0.0022(6) -0.0007(7) -0.0017(6)

loop_
_atom_type_symbol
_atom_type_description
_atom_type_scat_dispersion_real
_atom_type_scat_dispersion_imag
_atom_type_scat_source
C C 0.0033 0.0016 'International Tables Vol C Tables 4.2.6.8 and 6.1.1.4'
H H 0.0000 0.0000 'International Tables Vol C Tables 4.2.6.8 and 6.1.1.4'
N N 0.0061 0.0033 'International Tables Vol C Tables 4.2.6.8 and 6.1.1.4'
O O 0.0106 0.0060 'International Tables Vol C Tables 4.2.6.8 and 6.1.1.4'

loop_
_geom_angle_atom_site_label_1
_geom_angle_atom_site_label_2
_geom_angle_atom_site_label_3
_geom_angle
C6 N1 C5 118.97(14)
C6 N1 C1 118.37(14)
C5 N1 C1 112.13(15)
O2 N2 O3 123.40(16)
O2 N2 C19 118.41(15)
O3 N2 C19 118.19(14)
N1 C1 C2 112.11(16)
N1 C1 H1A 109.2
C2 C1 H1A 109.2
N1 C1 H1B 109.2
C2 C1 H1B 109.2
H1A C1 H1B 107.9
C3 C2 C1 111.60(18)
C3 C2 H2A 109.3
C1 C2 H2A 109.3
C3 C2 H2B 109.3
C1 C2 H2B 109.3
H2A C2 H2B 108.0
C2 C3 C4 109.88(17)
C2 C3 H3A 109.7
C4 C3 H3A 109.7
C2 C3 H3B 109.7
C4 C3 H3B 109.7
H3A C3 H3B 108.2
C3 C4 C5 111.17(17)
C3 C4 H4A 109.4
C5 C4 H4A 109.4
C3 C4 H4B 109.4
C5 C4 H4B 109.4
H4A C4 H4B 108.0
N1 C5 C4 111.55(16)
N1 C5 H5A 109.3
C4 C5 H5A 109.3
N1 C5 H5B 109.3
C4 C5 H5B 109.3
H5A C5 H5B 108.0
N1 C6 C11 122.43(16)
N1 C6 C7 120.46(15)
C11 C6 C7 117.06(15)
C8 C7 C6 120.87(15)
C8 C7 H7A 119.6
C6 C7 H7A 119.6
C7 C8 C9 122.09(16)
C7 C8 H8A 119.0
C9 C8 H8A 119.0
C10 C9 C8 117.18(16)
C10 C9 C12 124.39(15)
C8 C9 C12 118.34(15)
C11 C10 C9 121.49(15)
C11 C10 H10A 119.3
C9 C10 H10A 119.3
C10 C11 C6 121.31(15)
C10 C11 H11A 119.3
C6 C11 H11A 119.3
O1 C12 C9 120.37(15)
O1 C12 C13 120.44(16)
C9 C12 C13 119.18(14)
C14 C13 C12 120.41(15)
C14 C13 H13A 119.8
C12 C13 H13A 119.8
C13 C14 C15 126.26(15)
C13 C14 H14A 116.9
C15 C14 H14A 116.9
C20 C15 C16 118.44(15)
C20 C15 C14 119.36(15)
C16 C15 C14 122.20(15)
C17 C16 C15 120.77(16)
C17 C16 H16A 119.6
C15 C16 H16A 119.6
C18 C17 C16 120.84(16)
C18 C17 H17A 119.6
C16 C17 H17A 119.6
C17 C18 C19 118.19(16)
C17 C18 H18A 120.9
C19 C18 H18A 120.9
C20 C19 C18 122.36(16)
C20 C19 N2 119.06(15)
C18 C19 N2 118.56(15)
C19 C20 C15 119.38(15)
C19 C20 H20A 120.3
C15 C20 H20A 120.3

loop_
_geom_bond_atom_site_label_1
_geom_bond_atom_site_label_2
_geom_bond_distance
O1 C12 1.236(2)
O2 N2 1.226(2)
O3 N2 1.230(2)
N1 C6 1.391(2)
N1 C5 1.464(2)
N1 C1 1.474(2)
N2 C19 1.466(2)
C1 C2 1.515(3)
C1 H1A 0.9700
C1 H1B 0.9700
C2 C3 1.513(3)
C2 H2A 0.9700
C2 H2B 0.9700
C3 C4 1.516(3)
C3 H3A 0.9700
C3 H3B 0.9700
C4 C5 1.518(3)
C4 H4A 0.9700
C4 H4B 0.9700
C5 H5A 0.9700
C5 H5B 0.9700
C6 C11 1.408(2)
C6 C7 1.417(2)
C7 C8 1.373(2)
C7 H7A 0.9300
C8 C9 1.406(2)
C8 H8A 0.9300
C9 C10 1.395(2)
C9 C12 1.477(2)
C10 C11 1.386(2)
C10 H10A 0.9300
C11 H11A 0.9300
C12 C13 1.488(2)
C13 C14 1.334(2)
C13 H13A 0.9300
C14 C15 1.467(2)
C14 H14A 0.9300
C15 C20 1.401(2)
C15 C16 1.403(2)
C16 C17 1.385(2)
C16 H16A 0.9300
C17 C18 1.382(3)
C17 H17A 0.9300
C18 C19 1.387(2)
C18 H18A 0.9300
C19 C20 1.382(2)
C20 H20A 0.9300

loop_
_geom_hbond_atom_site_label_D
_geom_hbond_atom_site_label_H
_geom_hbond_atom_site_label_A
_geom_hbond_site_symmetry_A
_geom_hbond_distance_DH
_geom_hbond_distance_HA
_geom_hbond_distance_DA
_geom_hbond_angle_DHA
_geom_hbond_publ_flag
C7 H7A O3 4_455 0.93 2.55 3.441(2) 161.4 yes
C16 H16A O1 8_765 0.93 2.45 3.358(2) 163.8 yes

loop_
_geom_torsion_atom_site_label_1
_geom_torsion_atom_site_label_2
_geom_torsion_atom_site_label_3
_geom_torsion_atom_site_label_4
_geom_torsion
C6 N1 C1 C2 160.67(19)
C5 N1 C1 C2 -54.9(2)
N1 C1 C2 C3 54.1(3)
C1 C2 C3 C4 -53.8(3)
C2 C3 C4 C5 54.8(2)
C6 N1 C5 C4 -159.97(17)
C1 N1 C5 C4 55.8(2)
C3 C4 C5 N1 -56.2(2)
C5 N1 C6 C11 1.4(3)
C1 N1 C6 C11 143.41(19)
C5 N1 C6 C7 178.68(17)
C1 N1 C6 C7 -39.3(3)
N1 C6 C7 C8 -178.05(17)
C11 C6 C7 C8 -0.6(3)
C6 C7 C8 C9 0.1(3)
C7 C8 C9 C10 0.9(3)
C7 C8 C9 C12 -175.81(17)
C8 C9 C10 C11 -1.4(3)
C12 C9 C10 C11 175.06(17)
C9 C10 C11 C6 0.9(3)
N1 C6 C11 C10 177.47(17)
C7 C6 C11 C10 0.1(3)
C10 C9 C12 O1 -168.65(18)
C8 C9 C12 O1 7.8(3)
C10 C9 C12 C13 10.0(3)
C8 C9 C12 C13 -173.55(17)
O1 C12 C13 C14 4.7(3)
C9 C12 C13 C14 -174.04(18)
C12 C13 C14 C15 -179.56(17)
C13 C14 C15 C20 164.14(19)
C13 C14 C15 C16 -16.6(3)
C20 C15 C16 C17 -0.2(3)
C14 C15 C16 C17 -179.45(17)
C15 C16 C17 C18 -1.0(3)
C16 C17 C18 C19 1.5(3)
C17 C18 C19 C20 -0.7(3)
C17 C18 C19 N2 177.91(16)
O2 N2 C19 C20 -174.07(18)
O3 N2 C19 C20 6.5(3)
O2 N2 C19 C18 7.2(3)
O3 N2 C19 C18 -172.18(17)
C18 C19 C20 C15 -0.5(3)
N2 C19 C20 C15 -179.10(16)
C16 C15 C20 C19 0.9(3)
C14 C15 C20 C19 -179.82(17)

loop_
_cod_related_entry_id
_cod_related_entry_database
_cod_related_entry_code
1 ChemSpider 12496314
